data_1501605
loop_
_publ_author_name
'Olivier Lebel'
'Thierry Maris'
'James D. Wuest'

_publ_section_title
;
 Hydrogen-Bonded networks in crystals built from bis(biguanides) and their
 salts
;
_journal_name_full 'Can J. Chem'
_journal_page_first 1426
_journal_page_last 1433
_journal_paper_doi 10.1139/v06-115
_journal_volume 84
_journal_year 2006
_chemical_formula_moiety 'C10 H16 N10, H2 O'
_chemical_formula_sum 'C10 H18 N10 O'
_chemical_formula_weight 294.34
_chemical_name_systematic
; 
 ? 
;
_space_group_IT_number 2
_symmetry_cell_setting triclinic
_symmetry_space_group_name_Hall '-P 1'
_symmetry_space_group_name_H-M 'P -1'
_atom_sites_solution_hydrogens geom
_atom_sites_solution_primary direct
_atom_sites_solution_secondary difmap
_audit_creation_method SHELXL-97
_cell_angle_alpha 88.090(7)
_cell_angle_beta 87.280(7)
_cell_angle_gamma 62.735(6)
_cell_formula_units_Z 6
_cell_length_a 10.0311(16)
_cell_length_b 10.8820(18)
_cell_length_c 21.127(3)
_cell_measurement_reflns_used 10825
_cell_measurement_temperature 100(2)
_cell_measurement_theta_max 58.01
_cell_measurement_theta_min 2.64
_cell_volume 2047.5(6)
_computing_cell_refinement 'SMART (Bruker, 1999)'
_computing_data_collection 'SMART (Bruker, 1999)'
_computing_data_reduction 'SAINT (Bruker, 1999)'
_computing_molecular_graphics 'SHELXTL (Bruker, 1997)'
_computing_publication_material 'UdMX (local program)'
_computing_structure_refinement 'SHELXL97 (Sheldrick, 1997)'
_computing_structure_solution 'SHELXS97 (Sheldrick, 1997)'
_diffrn_ambient_temperature 100(2)
_diffrn_detector_area_resol_mean 5.5
_diffrn_measured_fraction_theta_full 0.929
_diffrn_measured_fraction_theta_max 0.929
_diffrn_measurement_device_type 'Bruker Smart 2000'
_diffrn_measurement_method \w
_diffrn_radiation_monochromator graphite
_diffrn_radiation_source 'X-ray Sealed Tube'
_diffrn_radiation_type CuK\a
_diffrn_radiation_wavelength 1.54178
_diffrn_reflns_av_R_equivalents 0.070
_diffrn_reflns_av_sigmaI/netI 0.1616
_diffrn_reflns_limit_h_max 10
_diffrn_reflns_limit_h_min -10
_diffrn_reflns_limit_k_max 11
_diffrn_reflns_limit_k_min -11
_diffrn_reflns_limit_l_max 23
_diffrn_reflns_limit_l_min -23
_diffrn_reflns_number 34030
_diffrn_reflns_theta_full 59.02
_diffrn_reflns_theta_max 58.01
_diffrn_reflns_theta_min 2.09
_diffrn_standards_decay_% 0.00
_diffrn_standards_interval_time 1440
_diffrn_standards_number 45
_exptl_absorpt_coefficient_mu 0.863
_exptl_absorpt_correction_T_max 0.9914
_exptl_absorpt_correction_T_min 0.8463
_exptl_absorpt_correction_type multi-scan
_exptl_absorpt_process_details 'Twinabs (Sheldrick, 2001)'
_exptl_crystal_colour Colorless
_exptl_crystal_density_diffrn 1.432
_exptl_crystal_density_method 'not measured'
_exptl_crystal_description block
_exptl_crystal_F_000 936
_exptl_crystal_size_max 0.20
_exptl_crystal_size_mid 0.07
_exptl_crystal_size_min 0.01
_refine_diff_density_max 0.318
_refine_diff_density_min -0.360
_refine_diff_density_rms 0.077
_refine_ls_extinction_coef 0.0005(3)
_refine_ls_extinction_expression Fc^*^=kFc[1+0.001xFc^2^\l^3^/sin(2\q)]^-1/4^
_refine_ls_extinction_method SHELXL
_refine_ls_goodness_of_fit_ref 1.012
_refine_ls_hydrogen_treatment mixed
_refine_ls_matrix_type full
_refine_ls_number_parameters 588
_refine_ls_number_reflns 6951
_refine_ls_number_restraints 514
_refine_ls_restrained_S_all 1.485
_refine_ls_R_factor_all 0.1294
_refine_ls_R_factor_gt 0.0600
_refine_ls_shift/su_max 0.003
_refine_ls_shift/su_mean 0.000
_refine_ls_structure_factor_coef Fsqd
_refine_ls_weighting_details 'calc w=1/[\s^2^(Fo^2^)+(0.0249P)^2^] where P=(Fo^2^+2Fc^2^)/3'
_refine_ls_weighting_scheme calc
_refine_ls_wR_factor_gt 0.0903
_refine_ls_wR_factor_ref 0.1012
_reflns_number_gt 3715
_reflns_number_total 6951
_reflns_threshold_expression I>2\s(I)
_cod_data_source_file deposit.cif
_cod_data_source_block jiw845
_cod_original_sg_symbol_H-M P-1
_cod_database_code 1501605

loop_
_symmetry_equiv_pos_as_xyz
'x, y, z'
'-x, -y, -z'

loop_
_atom_site_label
_atom_site_type_symbol
_atom_site_fract_x
_atom_site_fract_y
_atom_site_fract_z
_atom_site_U_iso_or_equiv
_atom_site_adp_type
_atom_site_occupancy
_atom_site_symmetry_multiplicity
_atom_site_calc_flag
_atom_site_refinement_flags
C1 C 0.960(2) -0.3136(19) 0.5361(8) 0.023(5) Uani 1 1 d U
N1 N 0.9810(14) -0.4151(14) 0.5773(6) 0.027(4) Uani 1 1 d U
H1A H 1.0695 -0.4877 0.5795 0.033 Uiso 1 1 calc .
H1B H 0.9060 -0.4096 0.6025 0.033 Uiso 1 1 calc .
C2 C 1.0612(19) -0.2308(18) 0.4532(8) 0.023(5) Uani 1 1 d U
N2 N 0.8247(15) -0.2035(14) 0.5388(6) 0.027(4) Uani 1 1 d U
H2A H 0.7558 -0.2018 0.5666 0.032 Uiso 1 1 calc .
H2B H 0.8043 -0.1330 0.5127 0.032 Uiso 1 1 calc .
C3 C 0.9337(17) -0.0576(18) 0.3794(7) 0.020(4) Uani 1 1 d U
N3 N 1.0786(14) -0.3281(14) 0.4993(6) 0.019(4) Uani 1 1 d U
C4 C 0.9420(18) 0.0626(19) 0.3934(7) 0.028(5) Uani 1 1 d U
H4 H 0.9542 0.0800 0.4359 0.033 Uiso 1 1 calc .
N4 N 1.1937(14) -0.2280(14) 0.4379(6) 0.032(4) Uani 1 1 d U
H4A H 1.1969 -0.1697 0.4087 0.039 Uiso 1 1 calc .
H4B H 1.2757 -0.2844 0.4573 0.039 Uiso 1 1 calc .
C5 C 0.9329(17) 0.1567(17) 0.3467(8) 0.024(5) Uani 1 1 d U
H5 H 0.9397 0.2379 0.3571 0.029 Uiso 1 1 calc .
N5 N 0.9349(15) -0.1524(14) 0.4275(6) 0.023(4) Uani 1 1 d U
C6 C 0.9136(17) 0.1330(18) 0.2840(7) 0.021(4) Uani 1 1 d U
N6 N 0.9191(14) 0.2260(14) 0.2365(6) 0.022(4) Uani 1 1 d U
C7 C 0.9028(18) 0.0134(19) 0.2698(7) 0.026(5) Uani 1 1 d U
H7 H 0.8886 -0.0033 0.2274 0.031 Uiso 1 1 calc .
N7 N 0.6840(15) 0.2668(14) 0.1961(6) 0.031(4) Uani 1 1 d U
H7A H 0.6630 0.2233 0.2278 0.037 Uiso 1 1 calc .
H7B H 0.6204 0.3041 0.1654 0.037 Uiso 1 1 calc .
C8 C 0.9128(18) -0.0805(17) 0.3173(8) 0.024(5) Uani 1 1 d .
H8 H 0.9052 -0.1615 0.3073 0.028 Uiso 1 1 calc .
N8 N 0.8204(14) 0.3578(14) 0.1448(6) 0.022(4) Uani 1 1 d U
C9 C 0.816(2) 0.2764(17) 0.1943(8) 0.025(5) Uani 1 1 d .
N9 N 1.0848(15) 0.2720(15) 0.1444(6) 0.033(4) Uani 1 1 d U
H9A H 1.0957 0.2148 0.1764 0.040 Uiso 1 1 calc .
H9B H 1.1638 0.2761 0.1265 0.040 Uiso 1 1 calc .
C10 C 0.950(2) 0.3520(18) 0.1231(8) 0.023(5) Uani 1 1 d .
N10 N 0.9446(14) 0.4318(15) 0.0727(6) 0.030(4) Uani 1 1 d U
H10A H 1.0281 0.4288 0.0560 0.036 Uiso 1 1 calc .
H10B H 0.8579 0.4872 0.0564 0.036 Uiso 1 1 calc .
C11 C 0.4177(19) 1.3286(18) 0.3742(7) 0.022(5) Uani 1 1 d U
N11 N 0.3653(14) 1.4264(14) 0.4209(6) 0.031(4) Uani 1 1 d U
H11A H 0.2702 1.4637 0.4335 0.038 Uiso 1 1 calc .
H11B H 0.4269 1.4516 0.4382 0.038 Uiso 1 1 calc .
C12 C 0.369(2) 1.1980(17) 0.2998(7) 0.022(5) Uani 1 1 d U
N12 N 0.5638(14) 1.2777(13) 0.3582(6) 0.023(4) Uani 1 1 d U
H12A H 0.6040 1.2148 0.3286 0.028 Uiso 1 1 calc .
H12B H 0.6197 1.3072 0.3773 0.028 Uiso 1 1 calc .
C13 C 0.5189(17) 1.0539(18) 0.2176(8) 0.021(4) Uani 1 1 d U
N13 N 0.3211(14) 1.2939(14) 0.3495(6) 0.022(4) Uani 1 1 d U
C14 C 0.4757(17) 1.1048(17) 0.1569(8) 0.025(5) Uani 1 1 d U
H14 H 0.4304 1.2018 0.1492 0.030 Uiso 1 1 calc .
N14 N 0.2568(14) 1.1627(14) 0.2861(6) 0.031(4) Uani 1 1 d U
H14A H 0.2717 1.1042 0.2556 0.038 Uiso 1 1 calc .
H14B H 0.1708 1.1990 0.3079 0.038 Uiso 1 1 calc .
C15 C 0.4981(18) 1.0150(19) 0.1065(7) 0.027(5) Uani 1 1 d U
H15 H 0.4631 1.0530 0.0658 0.032 Uiso 1 1 calc .
N15 N 0.4986(14) 1.1465(13) 0.2685(6) 0.020(4) Uani 1 1 d U
C16 C 0.5696(17) 0.8731(18) 0.1146(8) 0.021(4) Uani 1 1 d U
N16 N 0.5883(14) 0.7781(14) 0.0640(6) 0.023(4) Uani 1 1 d U
C17 C 0.6135(17) 0.8219(17) 0.1747(8) 0.023(4) Uani 1 1 d U
H17 H 0.6592 0.7249 0.1822 0.027 Uiso 1 1 calc .
N17 N 0.7887(15) 0.8151(15) 0.0220(6) 0.033(4) Uani 1 1 d U
H17A H 0.7773 0.8740 0.0518 0.040 Uiso 1 1 calc .
H17B H 0.8598 0.7955 -0.0077 0.040 Uiso 1 1 calc .
C18 C 0.5917(17) 0.9115(18) 0.2250(7) 0.022(4) Uani 1 1 d U
H18 H 0.6282 0.8731 0.2654 0.026 Uiso 1 1 calc .
N18 N 0.7392(14) 0.6567(14) -0.0267(6) 0.021(4) Uani 1 1 d U
C19 C 0.6960(18) 0.7543(18) 0.0217(8) 0.024(5) Uani 1 1 d U
N19 N 0.4939(15) 0.6744(14) -0.0338(6) 0.027(4) Uani 1 1 d U
H19A H 0.4509 0.7493 -0.0107 0.032 Uiso 1 1 calc .
H19B H 0.4394 0.6385 -0.0490 0.032 Uiso 1 1 calc .
C20 C 0.643(2) 0.6147(18) -0.0461(7) 0.023(5) Uani 1 1 d U
N20 N 0.6989(14) 0.5053(15) -0.0862(6) 0.033(4) Uani 1 1 d U
H20A H 0.7946 0.4660 -0.0980 0.040 Uiso 1 1 calc .
H20B H 0.6392 0.4739 -0.1003 0.040 Uiso 1 1 calc .
C21 C 0.885(2) 0.3445(18) -0.2134(8) 0.027(5) Uani 1 1 d U
N21 N 0.8401(15) 0.4313(15) -0.2639(6) 0.034(4) Uani 1 1 d U
H21A H 0.7616 0.4412 -0.2846 0.041 Uiso 1 1 calc .
H21B H 0.8891 0.4780 -0.2761 0.041 Uiso 1 1 calc .
C22 C 0.850(2) 0.1903(18) -0.1457(8) 0.027(5) Uani 1 1 d U
N22 N 1.0049(15) 0.3395(14) -0.1849(6) 0.029(4) Uani 1 1 d U
H22A H 1.0400 0.2864 -0.1512 0.035 Uiso 1 1 calc .
H22B H 1.0481 0.3893 -0.2000 0.035 Uiso 1 1 calc .
C23 C 0.9752(18) 0.0815(19) -0.0550(8) 0.020(4) Uani 1 1 d U
N23 N 0.8093(14) 0.2786(14) -0.1975(6) 0.024(4) Uani 1 1 d U
C24 C 0.8973(17) 0.1381(17) 0.0028(8) 0.023(5) Uani 1 1 d U
H24 H 0.8284 0.2336 0.0048 0.028 Uiso 1 1 calc .
N24 N 0.7599(15) 0.1257(15) -0.1387(6) 0.034(4) Uani 1 1 d U
H24A H 0.7741 0.0657 -0.1076 0.041 Uiso 1 1 calc .
H24B H 0.6881 0.1445 -0.1654 0.041 Uiso 1 1 calc .
C25 C 0.9206(18) 0.0561(19) 0.0562(7) 0.023(5) Uani 1 1 d U
H25 H 0.8643 0.0946 0.0942 0.028 Uiso 1 1 calc .
N25 N 0.9580(15) 0.1682(14) -0.1083(6) 0.023(4) Uani 1 1 d U
C31 C 0.481(2) 0.6786(18) 0.2966(7) 0.023(5) Uani 1 1 d U
N31 N 0.4861(14) 0.5824(15) 0.2552(6) 0.033(4) Uani 1 1 d U
H31A H 0.5691 0.5046 0.2498 0.039 Uiso 1 1 calc .
H31B H 0.4064 0.5985 0.2339 0.039 Uiso 1 1 calc .
C32 C 0.603(2) 0.7393(18) 0.3740(8) 0.025(5) Uani 1 1 d U
N32 N 0.3534(14) 0.7977(14) 0.3003(6) 0.027(4) Uani 1 1 d U
H32A H 0.3467 0.8643 0.3247 0.033 Uiso 1 1 calc .
H32B H 0.2762 0.8091 0.2782 0.033 Uiso 1 1 calc .
C33 C 0.4969(17) 0.9148(18) 0.4509(7) 0.022(5) Uani 1 1 d U
N33 N 0.6056(15) 0.6479(14) 0.3273(6) 0.023(4) Uani 1 1 d U
C34 C 0.4413(17) 0.9084(17) 0.5113(8) 0.022(5) Uani 1 1 d U
H34 H 0.4000 0.8465 0.5202 0.027 Uiso 1 1 calc .
N34 N 0.7503(14) 0.7057(13) 0.3879(6) 0.025(4) Uani 1 1 d U
H34A H 0.7682 0.7495 0.4181 0.030 Uiso 1 1 calc .
H34B H 0.8256 0.6406 0.3665 0.030 Uiso 1 1 calc .
C35 C 0.4449(17) 0.9930(18) 0.5603(7) 0.025(5) Uani 1 1 d U
H35 H 0.4065 0.9860 0.6016 0.029 Uiso 1 1 calc .
N35 N 0.4824(14) 0.8329(14) 0.4019(6) 0.024(4) Uani 1 1 d U
O1 O 0.3496(11) 0.5582(13) 0.5604(5) 0.029(3) Uani 1 1 d D
H1X H 0.260(14) 0.59(3) 0.544(12) 0.250 Uiso 1 1 d D
H1Y H 0.35(3) 0.50(3) 0.593(9) 0.250 Uiso 1 1 d D
O2 O 0.8980(12) 0.4964(12) 0.2710(5) 0.028(3) Uani 1 1 d D
H2X H 0.91(3) 0.411(9) 0.271(15) 0.250 Uiso 1 1 d D
H2Y H 0.804(12) 0.55(2) 0.284(15) 0.250 Uiso 1 1 d D
O3 O 0.5550(12) 0.5416(12) 0.0999(5) 0.031(3) Uani 1 1 d D
H3X H 0.641(18) 0.48(2) 0.117(14) 0.250 Uiso 1 1 d D
H3Y H 0.54(3) 0.63(3) 0.087(15) 0.250 Uiso 1 1 d D

loop_
_atom_site_aniso_label
_atom_site_aniso_U_11
_atom_site_aniso_U_22
_atom_site_aniso_U_33
_atom_site_aniso_U_23
_atom_site_aniso_U_13
_atom_site_aniso_U_12
C1 0.025(11) 0.023(12) 0.020(11) -0.006(9) -0.008(9) -0.011(10)
N1 0.021(8) 0.031(9) 0.023(8) 0.009(7) -0.005(6) -0.006(7)
C2 0.025(11) 0.028(12) 0.019(11) -0.007(9) 0.007(9) -0.014(10)
N2 0.023(8) 0.030(9) 0.023(8) 0.007(6) 0.004(6) -0.010(7)
C3 0.016(10) 0.031(11) 0.011(10) 0.002(9) -0.001(8) -0.010(9)
N3 0.016(8) 0.028(8) 0.010(7) 0.001(7) 0.000(6) -0.008(7)
C4 0.032(11) 0.037(12) 0.014(10) 0.002(9) -0.001(8) -0.016(10)
N4 0.023(8) 0.036(9) 0.034(8) 0.013(7) -0.003(7) -0.011(7)
C5 0.023(10) 0.024(11) 0.027(10) -0.003(8) -0.003(9) -0.013(9)
N5 0.023(8) 0.026(9) 0.019(8) 0.005(7) -0.006(7) -0.010(7)
C6 0.016(10) 0.024(12) 0.016(10) 0.000(9) -0.007(8) -0.002(9)
N6 0.027(8) 0.025(9) 0.016(8) 0.002(7) -0.004(7) -0.013(7)
C7 0.034(12) 0.037(12) 0.008(10) -0.006(9) -0.003(8) -0.018(10)
N7 0.027(9) 0.041(10) 0.025(8) 0.015(7) -0.005(7) -0.016(8)
C8 0.029(12) 0.025(12) 0.017(11) -0.004(9) -0.002(9) -0.012(10)
N8 0.020(8) 0.033(9) 0.015(8) 0.008(7) 0.000(6) -0.015(7)
C9 0.029(13) 0.023(13) 0.015(11) -0.001(9) 0.002(10) -0.007(11)
N9 0.021(8) 0.045(10) 0.032(9) 0.015(7) -0.003(7) -0.015(8)
C10 0.023(12) 0.031(13) 0.009(11) -0.007(9) -0.002(9) -0.008(11)
N10 0.021(8) 0.042(9) 0.022(8) 0.014(7) -0.003(7) -0.011(7)
C11 0.024(11) 0.026(12) 0.014(10) 0.005(9) 0.001(9) -0.010(10)
N11 0.028(8) 0.035(9) 0.030(8) -0.010(7) 0.000(7) -0.013(7)
C12 0.029(11) 0.022(12) 0.013(10) 0.007(9) -0.010(9) -0.010(10)
N12 0.024(8) 0.028(8) 0.016(8) -0.005(6) -0.001(6) -0.009(7)
C13 0.017(10) 0.025(11) 0.022(10) 0.000(9) 0.005(8) -0.010(9)
N13 0.022(8) 0.030(9) 0.016(8) -0.002(7) -0.001(6) -0.013(7)
C14 0.018(10) 0.023(11) 0.028(11) 0.003(8) 0.001(9) -0.005(9)
N14 0.024(8) 0.042(9) 0.025(8) -0.009(7) 0.003(7) -0.013(7)
C15 0.025(11) 0.033(12) 0.016(10) 0.004(9) -0.006(8) -0.007(10)
N15 0.020(8) 0.022(8) 0.016(8) -0.005(6) 0.001(6) -0.007(7)
C16 0.012(10) 0.030(11) 0.022(10) -0.003(9) 0.003(8) -0.009(9)
N16 0.023(8) 0.026(9) 0.017(8) -0.004(7) 0.002(7) -0.010(7)
C17 0.026(11) 0.023(11) 0.020(10) 0.002(8) 0.002(8) -0.012(9)
N17 0.035(9) 0.041(9) 0.027(8) -0.014(7) 0.009(7) -0.020(8)
C18 0.018(11) 0.034(11) 0.009(9) 0.002(8) -0.003(8) -0.009(9)
N18 0.021(8) 0.026(9) 0.017(8) -0.003(7) -0.001(6) -0.011(7)
C19 0.014(10) 0.027(12) 0.025(11) 0.001(9) -0.008(9) -0.005(9)
N19 0.021(8) 0.030(8) 0.025(8) -0.008(6) -0.004(7) -0.008(7)
C20 0.027(12) 0.024(12) 0.011(10) 0.001(9) 0.000(9) -0.005(10)
N20 0.026(8) 0.044(10) 0.034(9) -0.014(8) 0.000(7) -0.019(7)
C21 0.032(12) 0.027(12) 0.018(11) -0.003(9) -0.002(9) -0.010(10)
N21 0.032(8) 0.043(9) 0.032(8) 0.010(7) -0.007(7) -0.021(7)
C22 0.030(12) 0.031(12) 0.026(11) -0.004(9) 0.010(9) -0.020(10)
N22 0.028(8) 0.035(9) 0.026(8) 0.008(7) -0.006(7) -0.018(7)
C23 0.017(10) 0.032(12) 0.019(10) 0.000(9) -0.006(8) -0.018(9)
N23 0.026(8) 0.031(9) 0.019(8) 0.009(7) -0.005(6) -0.016(7)
C24 0.023(11) 0.022(11) 0.025(10) 0.000(9) 0.001(9) -0.011(9)
N24 0.032(8) 0.044(9) 0.029(8) 0.016(7) -0.015(7) -0.020(7)
C25 0.018(11) 0.036(12) 0.015(10) 0.000(9) 0.002(8) -0.012(10)
N25 0.026(8) 0.033(9) 0.014(8) 0.006(7) -0.006(7) -0.016(7)
C31 0.030(12) 0.024(12) 0.008(10) -0.004(9) 0.005(9) -0.006(10)
N31 0.028(8) 0.034(9) 0.030(8) -0.009(7) -0.006(7) -0.008(7)
C32 0.026(11) 0.027(12) 0.022(11) 0.003(9) -0.009(9) -0.011(10)
N32 0.025(8) 0.034(9) 0.019(8) -0.002(7) -0.010(6) -0.009(7)
C33 0.017(10) 0.032(12) 0.012(10) -0.002(9) -0.002(8) -0.007(9)
N33 0.023(8) 0.025(8) 0.019(8) -0.003(6) -0.007(6) -0.008(7)
C34 0.021(10) 0.027(12) 0.021(10) 0.000(9) 0.000(8) -0.014(9)
N34 0.018(8) 0.028(9) 0.022(8) -0.008(6) -0.002(6) -0.004(7)
C35 0.021(10) 0.030(12) 0.016(10) 0.002(8) -0.002(8) -0.005(9)
N35 0.023(8) 0.032(9) 0.013(8) -0.007(7) 0.000(7) -0.009(7)
O1 0.028(8) 0.039(9) 0.021(8) -0.004(6) -0.002(6) -0.016(7)
O2 0.028(8) 0.040(9) 0.019(7) 0.002(6) -0.003(6) -0.017(7)
O3 0.027(8) 0.040(10) 0.026(8) 0.004(6) -0.011(6) -0.015(7)

loop_
_atom_type_symbol
_atom_type_description
_atom_type_scat_dispersion_real
_atom_type_scat_dispersion_imag
_atom_type_scat_source
C C 0.0181 0.0091 'International Tables Vol C Tables 4.2.6.8 and 6.1.1.4'
H H 0.0000 0.0000 'International Tables Vol C Tables 4.2.6.8 and 6.1.1.4'
N N 0.0311 0.0180 'International Tables Vol C Tables 4.2.6.8 and 6.1.1.4'
O O 0.0492 0.0322 'International Tables Vol C Tables 4.2.6.8 and 6.1.1.4'

loop_
_geom_angle_atom_site_label_1
_geom_angle_atom_site_label_2
_geom_angle_atom_site_label_3
_geom_angle
_geom_angle_site_symmetry_1
_geom_angle_site_symmetry_3
N1 C1 N3 117.1(16) . .
N1 C1 N2 115.8(15) . .
N3 C1 N2 127.0(17) . .
N5 C2 N4 124.7(17) . .
N5 C2 N3 123.8(16) . .
N4 C2 N3 111.5(16) . .
C8 C3 C4 118.9(16) . .
C8 C3 N5 119.0(16) . .
C4 C3 N5 121.9(15) . .
C1 N3 C2 119.5(15) . .
C5 C4 C3 121.2(16) . .
C4 C5 C6 119.9(16) . .
C2 N5 C3 117.8(14) . .
C7 C6 C5 119.1(15) . .
C7 C6 N6 122.6(15) . .
C5 C6 N6 118.0(16) . .
C9 N6 C6 119.9(14) . .
C8 C7 C6 120.2(15) . .
C7 C8 C3 120.6(16) . .
C10 N8 C9 121.1(15) . .
N6 C9 N8 122.7(16) . .
N6 C9 N7 126.2(16) . .
N8 C9 N7 110.8(15) . .
N9 C10 N8 127.1(16) . .
N9 C10 N10 115.8(16) . .
N8 C10 N10 117.1(15) . .
N13 C11 N12 126.4(16) . .
N13 C11 N11 117.9(15) . .
N12 C11 N11 115.7(16) . .
N15 C12 N14 122.0(15) . .
N15 C12 N13 127.4(15) . .
N14 C12 N13 110.6(15) . .
C18 C13 C14 116.7(16) . .
C18 C13 N15 122.6(15) . .
C14 C13 N15 120.6(16) . .
C11 N13 C12 119.7(14) . .
C13 C14 C15 121.0(16) . .
C16 C15 C14 121.6(15) . .
C12 N15 C13 117.0(14) . .
C17 C16 C15 117.5(15) . .
C17 C16 N16 119.6(16) . .
C15 C16 N16 122.7(15) . .
C19 N16 C16 117.2(15) . .
C16 C17 C18 120.8(16) . .
C13 C18 C17 122.1(15) . .
C20 N18 C19 120.1(14) . .
N16 C19 N17 123.6(17) . .
N16 C19 N18 125.0(16) . .
N17 C19 N18 111.3(15) . .
N18 C20 N19 126.8(16) . .
N18 C20 N20 116.9(16) . .
N19 C20 N20 116.2(16) . .
N23 C21 N22 127.9(17) . .
N23 C21 N21 117.5(17) . .
N22 C21 N21 114.7(17) . .
N25 C22 N24 123.7(17) . .
N25 C22 N23 126.0(16) . .
N24 C22 N23 110.3(16) . .
C25 C23 N25 120.8(16) 2_755 .
C25 C23 C24 118.7(15) 2_755 .
N25 C23 C24 120.1(16) . .
C21 N23 C22 119.5(15) . .
C25 C24 C23 120.6(15) . .
C24 C25 C23 120.6(15) . 2_755
C22 N25 C23 117.5(14) . .
N33 C31 N32 126.2(16) . .
N33 C31 N31 116.9(16) . .
N32 C31 N31 116.8(16) . .
N35 C32 N34 126.1(15) . .
N35 C32 N33 125.1(16) . .
N34 C32 N33 108.6(15) . .
C34 C33 C35 117.7(15) . 2_676
C34 C33 N35 118.9(16) . .
C35 C33 N35 123.3(15) 2_676 .
C31 N33 C32 119.0(15) . .
C33 C34 C35 121.1(15) . .
C33 C35 C34 121.2(15) 2_676 .
C32 N35 C33 119.1(14) . .

loop_
_geom_bond_atom_site_label_1
_geom_bond_atom_site_label_2
_geom_bond_distance
_geom_bond_site_symmetry_2
C1 N1 1.328(19) .
C1 N3 1.335(18) .
C1 N2 1.340(19) .
C2 N5 1.293(18) .
C2 N4 1.367(17) .
C2 N3 1.37(2) .
C3 C8 1.39(2) .
C3 C4 1.39(2) .
C3 N5 1.420(19) .
C4 C5 1.37(2) .
C5 C6 1.40(2) .
C6 C7 1.40(2) .
C6 N6 1.418(19) .
N6 C9 1.306(19) .
C7 C8 1.38(2) .
N7 C9 1.369(19) .
N8 C10 1.330(18) .
N8 C9 1.361(19) .
N9 C10 1.322(19) .
C10 N10 1.338(19) .
C11 N13 1.324(18) .
C11 N12 1.338(17) .
C11 N11 1.375(18) .
C12 N15 1.310(17) .
C12 N14 1.391(18) .
C12 N13 1.409(18) .
C13 C18 1.38(2) .
C13 C14 1.39(2) .
C13 N15 1.441(18) .
C14 C15 1.41(2) .
C15 C16 1.38(2) .
C16 C17 1.38(2) .
C16 N16 1.458(19) .
N16 C19 1.304(18) .
C17 C18 1.41(2) .
N17 C19 1.366(19) .
N18 C20 1.327(19) .
N18 C19 1.403(19) .
N19 C20 1.347(18) .
C20 N20 1.364(18) .
C21 N23 1.292(19) .
C21 N22 1.346(19) .
C21 N21 1.350(19) .
C22 N25 1.297(19) .
C22 N24 1.376(18) .
C22 N23 1.38(2) .
C23 C25 1.38(2) 2_755
C23 N25 1.409(19) .
C23 C24 1.415(19) .
C24 C25 1.37(2) .
C25 C23 1.38(2) 2_755
C31 N33 1.330(19) .
C31 N32 1.343(18) .
C31 N31 1.369(19) .
C32 N35 1.300(18) .
C32 N34 1.395(18) .
C32 N33 1.415(19) .
C33 C34 1.381(19) .
C33 C35 1.38(2) 2_676
C33 N35 1.443(18) .
C34 C35 1.42(2) .
C35 C33 1.38(2) 2_676

loop_
_geom_hbond_atom_site_label_D
_geom_hbond_atom_site_label_H
_geom_hbond_atom_site_label_A
_geom_hbond_distance_DH
_geom_hbond_distance_HA
_geom_hbond_distance_DA
_geom_hbond_angle_DHA
_geom_hbond_site_symmetry_A
N1 H1A N34 0.88 2.33 3.167(18) 158.0 2_756
N1 H1B N13 0.88 2.25 3.056(17) 153.1 2_666
N2 H2B N5 0.88 2.13 2.700(17) 121.7 .
N2 H2A N13 0.88 2.28 3.083(17) 151.9 2_666
N4 H4A N32 0.88 2.65 3.319(18) 133.2 1_645
N7 H7A N15 0.88 2.29 3.057(17) 145.7 1_545
N9 H9A N6 0.88 2.09 2.682(17) 123.9 .
N10 H10B N18 0.88 2.42 3.177(18) 144.1 .
N10 H10A N18 0.88 2.15 2.984(17) 158.6 2_765
N11 H11A N3 0.88 2.59 3.310(18) 139.2 1_475
N11 H11B O1 0.88 2.20 2.986(16) 149.0 2_676
N12 H12A N15 0.88 2.05 2.685(17) 128.5 .
N12 H12B O1 0.88 2.13 2.944(16) 152.8 2_676
N17 H17B N10 0.88 2.72 3.412(18) 136.9 2_765
N19 H19A N16 0.88 2.26 2.785(18) 117.9 .
N19 H19B O3 0.88 2.24 3.009(18) 145.2 2_665
N20 H20A N22 0.88 2.62 3.406(18) 149.3 .
N20 H20B O3 0.88 2.03 2.846(17) 153.6 2_665
N21 H21A N31 0.88 2.66 3.340(18) 135.3 2_665
N21 H21B O2 0.88 2.28 3.064(16) 147.7 2_765
N22 H22A N25 0.88 1.99 2.616(17) 126.7 .
N22 H22B O2 0.88 2.12 2.941(15) 154.7 2_765
N31 H31B N21 0.88 2.68 3.340(18) 132.5 2_665
N31 H31B N23 0.88 2.12 2.944(18) 155.5 2_665
N31 H31A N7 0.88 2.58 3.332(19) 144.0 .
N32 H32A N35 0.88 2.09 2.684(17) 124.0 .
N32 H32B N23 0.88 2.36 3.124(17) 146.1 2_665
N34 H34A N5 0.88 2.38 3.061(18) 134.5 1_565
N34 H34B O2 0.88 2.47 3.228(16) 144.9 .
N34 H34B N1 0.88 2.62 3.167(18) 121.3 2_756
O1 H1X N3 0.9(2) 1.9(2) 2.779(17) 171 1_465
O1 H1Y N33 0.9(2) 2.2(3) 3.112(17) 170 2_666
O2 H2X N6 0.9(2) 2.2(1) 2.966(17) 159 .
O2 H2Y N33 0.9(2) 2.0(2) 2.845(17) 169 .
O3 H3X N8 0.9(2) 1.8(3) 2.689(18) 175 .
O3 H3Y N16 0.9(2) 2.0(3) 2.816(18) 159 .

loop_
_geom_torsion_atom_site_label_1
_geom_torsion_atom_site_label_2
_geom_torsion_atom_site_label_3
_geom_torsion_atom_site_label_4
_geom_torsion
_geom_torsion_site_symmetry_1
_geom_torsion_site_symmetry_4
N1 C1 N3 C2 175.8(15) . .
N2 C1 N3 C2 -9(3) . .
N5 C2 N3 C1 -25(3) . .
N4 C2 N3 C1 155.6(14) . .
C8 C3 C4 C5 -1(3) . .
N5 C3 C4 C5 -176.6(15) . .
C3 C4 C5 C6 1(3) . .
N4 C2 N5 C3 1(2) . .
N3 C2 N5 C3 -178.9(16) . .
C8 C3 N5 C2 109.9(17) . .
C4 C3 N5 C2 -75(2) . .
C4 C5 C6 C7 0(2) . .
C4 C5 C6 N6 -174.1(15) . .
C7 C6 N6 C9 53(2) . .
C5 C6 N6 C9 -132.4(16) . .
C5 C6 C7 C8 -1(2) . .
N6 C6 C7 C8 173.6(15) . .
C6 C7 C8 C3 0(3) . .
C4 C3 C8 C7 1(3) . .
N5 C3 C8 C7 176.4(15) . .
C6 N6 C9 N8 -175.0(15) . .
C6 N6 C9 N7 11(3) . .
C10 N8 C9 N6 24(2) . .
C10 N8 C9 N7 -161.1(15) . .
C9 N8 C10 N9 0(3) . .
C9 N8 C10 N10 177.5(16) . .
N12 C11 N13 C12 -3(2) . .
N11 C11 N13 C12 177.6(14) . .
N15 C12 N13 C11 -8(2) . .
N14 C12 N13 C11 172.6(14) . .
C18 C13 C14 C15 3(2) . .
N15 C13 C14 C15 178.6(15) . .
C13 C14 C15 C16 -3(3) . .
N14 C12 N15 C13 2(2) . .
N13 C12 N15 C13 -177.5(15) . .
C18 C13 N15 C12 -97.6(18) . .
C14 C13 N15 C12 87.6(19) . .
C14 C15 C16 C17 2(2) . .
C14 C15 C16 N16 177.3(15) . .
C17 C16 N16 C19 -106.0(18) . .
C15 C16 N16 C19 79(2) . .
C15 C16 C17 C18 -3(2) . .
N16 C16 C17 C18 -177.6(14) . .
C14 C13 C18 C17 -4(2) . .
N15 C13 C18 C17 -178.8(15) . .
C16 C17 C18 C13 3(2) . .
C16 N16 C19 N17 -1(2) . .
C16 N16 C19 N18 173.7(14) . .
C20 N18 C19 N16 23(2) . .
C20 N18 C19 N17 -161.5(15) . .
C19 N18 C20 N19 14(2) . .
C19 N18 C20 N20 -170.4(15) . .
N22 C21 N23 C22 0(3) . .
N21 C21 N23 C22 -179.1(14) . .
N25 C22 N23 C21 2(3) . .
N24 C22 N23 C21 -177.1(15) . .
C25 C23 C24 C25 -3(3) 2_755 .
N25 C23 C24 C25 -175.8(14) . .
C23 C24 C25 C23 3(3) . 2_755
N24 C22 N25 C23 -5(3) . .
N23 C22 N25 C23 175.4(15) . .
C25 C23 N25 C22 98(2) 2_755 .
C24 C23 N25 C22 -89.0(19) . .
N32 C31 N33 C32 8(3) . .
N31 C31 N33 C32 -175.5(14) . .
N35 C32 N33 C31 19(2) . .
N34 C32 N33 C31 -165.3(14) . .
C35 C33 C34 C35 0(3) 2_676 .
N35 C33 C34 C35 -176.3(14) . .
C33 C34 C35 C33 0(3) . 2_676
N34 C32 N35 C33 2(3) . .
N33 C32 N35 C33 177.1(15) . .
C34 C33 N35 C32 -119.0(17) . .
C35 C33 N35 C32 65(2) 2_676 .
